data_7050303
loop_
_publ_author_name
'Boldog, Ishtvan'
'Rusanov, Eduard B.'
'Sieler, Joachim'
'Domasevitch, Konstantin V.'

_publ_section_title
;
 Cooperative association of pyrazoles and phenols: A versatile binary
 systemElectronic supplementary information (ESI) available: Details
 for crystal structure determination and refinement and geometry of
 hydrogen bonding in structures. See
 http://www.rsc.org/suppdata/nj/b3/b317104c/
;
_journal_issue 6
_journal_name_full 'New Journal of Chemistry'
_journal_page_first 756
_journal_paper_doi 10.1039/b317104c
_journal_volume 28
_journal_year 2004
_chemical_formula_sum 'C22 H26 N4 O2'
_chemical_formula_weight 378.47
_chemical_name_systematic
;
3,3',5,5'-tetramethyl-4,4'-bipyrazole 1:2 adduct with phenol
;
_space_group_IT_number 9
_symmetry_cell_setting monoclinic
_symmetry_space_group_name_Hall 'C -2yc'
_symmetry_space_group_name_H-M 'C 1 c 1'
_atom_sites_solution_hydrogens geom
_atom_sites_solution_primary direct
_atom_sites_solution_secondary difmap
_audit_creation_method SHELXL
_cell_angle_alpha 90.00
_cell_angle_beta 114.80(2)
_cell_angle_gamma 90.00
_cell_formula_units_Z 4
_cell_length_a 19.065(2)
_cell_length_b 14.725(2)
_cell_length_c 8.5830(10)
_cell_measurement_temperature 223(2)
_cell_volume 2187.3(6)
_computing_data_reduction 'Brucker Saint'
_computing_structure_refinement 'SHELXL-97 (Sheldrick, 1997)'
_computing_structure_solution 'SHELXS-97 (Sheldrick, 1990)'
_diffrn_ambient_temperature 223(2)
_diffrn_measurement_device_type 'Siemens Smart CCD'
_diffrn_measurement_method 'omega scans'
_diffrn_radiation_monochromator graphite
_diffrn_radiation_source 'fine-focus sealed tube'
_diffrn_radiation_type MoK\a
_diffrn_radiation_wavelength 0.71073
_diffrn_reflns_av_R_equivalents 0.0242
_diffrn_reflns_av_sigmaI/netI 0.0193
_diffrn_reflns_limit_h_max 13
_diffrn_reflns_limit_h_min -23
_diffrn_reflns_limit_k_max 17
_diffrn_reflns_limit_k_min -17
_diffrn_reflns_limit_l_max 10
_diffrn_reflns_limit_l_min -9
_diffrn_reflns_number 5869
_diffrn_reflns_theta_max 25.50
_diffrn_reflns_theta_min 2.35
_exptl_absorpt_coefficient_mu 0.075
_exptl_absorpt_correction_T_max 0.9851
_exptl_absorpt_correction_T_min 0.9704
_exptl_absorpt_correction_type empirical
_exptl_crystal_colour Colorless
_exptl_crystal_density_diffrn 1.149
_exptl_crystal_density_method 'not measured'
_exptl_crystal_description Prism
_exptl_crystal_F_000 808
_exptl_crystal_size_max 0.40
_exptl_crystal_size_mid 0.32
_exptl_crystal_size_min 0.20
_refine_diff_density_max 0.346
_refine_diff_density_min -0.129
_refine_diff_density_rms 0.031
_refine_ls_abs_structure_details 'Flack H D (1983), Acta Cryst. A39, 876-881'
_refine_ls_abs_structure_Flack 0(2)
_refine_ls_extinction_coef 0.0082(12)
_refine_ls_extinction_expression Fc^*^=kFc[1+0.001xFc^2^\l^3^/sin(2\q)]^-1/4^
_refine_ls_extinction_method SHELXL
_refine_ls_goodness_of_fit_ref 1.036
_refine_ls_hydrogen_treatment mixed
_refine_ls_matrix_type full
_refine_ls_number_parameters 255
_refine_ls_number_reflns 2838
_refine_ls_number_restraints 2
_refine_ls_restrained_S_all 1.036
_refine_ls_R_factor_all 0.0481
_refine_ls_R_factor_gt 0.0426
_refine_ls_shift/su_max 0.001
_refine_ls_shift/su_mean 0.000
_refine_ls_structure_factor_coef Fsqd
_refine_ls_weighting_details 'w=1/[\s^2^(Fo^2^)+(0.0766P)^2^+0.5199P] where P=(Fo^2^+2Fc^2^)/3'
_refine_ls_weighting_scheme calc
_refine_ls_wR_factor_gt 0.1196
_refine_ls_wR_factor_ref 0.1258
_reflns_number_gt 2506
_reflns_number_total 2838
_reflns_threshold_expression >2sigma(I)
_cod_data_source_file b317104c.txt
_cod_data_source_block c688
_cod_depositor_comments
;
The following automatic conversions were performed:

'_refine_ls_weighting_scheme' value 'calc
w=1/[\s^2^(Fo^2^)+(0.0766P)^2^+0.5199P] where P=(Fo^2^+2Fc^2^)/3' was
changed to 'calc'. New tag '_refine_ls_weighting_details' was
created. The value of the new tag was set to
'w=1/[\s^2^(Fo^2^)+(0.0766P)^2^+0.5199P] where P=(Fo^2^+2Fc^2^)/3'.

Automatic conversion script
Id: cif_fix_values 3143 2015-03-26 13:38:13Z robertas 
;
_cod_original_cell_volume 2187.3(5)
_cod_original_sg_symbol_H-M C1c1
_cod_database_code 7050303

loop_
_symmetry_equiv_pos_as_xyz
'x, y, z'
'x, -y, z+1/2'
'x+1/2, y+1/2, z'
'x+1/2, -y+1/2, z+1/2'

loop_
_atom_site_label
_atom_site_type_symbol
_atom_site_fract_x
_atom_site_fract_y
_atom_site_fract_z
_atom_site_U_iso_or_equiv
_atom_site_adp_type
_atom_site_occupancy
_atom_site_calc_flag
_atom_site_refinement_flags
_atom_site_disorder_assembly
_atom_site_disorder_group
C1 C 0.45381(17) 0.37799(19) 0.1417(3) 0.0488(7) Uani 1 d . . .
C2 C 0.49344(15) 0.33980(19) 0.3068(3) 0.0447(6) Uani 1 d . . .
C3 C 0.55912(18) 0.3020(2) 0.3038(3) 0.0535(7) Uani 1 d . . .
C4 C 0.6250(2) 0.2509(3) 0.4360(4) 0.0805(11) Uani 1 d . . .
H4A H 0.6054 0.2085 0.4946 0.121 Uiso 1 calc R . .
H4B H 0.6601 0.2933 0.5185 0.121 Uiso 1 calc R . .
H4C H 0.6522 0.2178 0.3806 0.121 Uiso 1 calc R . .
C5 C 0.3779(2) 0.4278(3) 0.0694(4) 0.0672(9) Uani 1 d . . .
H5A H 0.3770 0.4718 0.1526 0.101 Uiso 1 calc R . .
H5B H 0.3360 0.3848 0.0442 0.101 Uiso 1 calc R . .
H5C H 0.3718 0.4589 -0.0352 0.101 Uiso 1 calc R . .
C6 C 0.50797(17) 0.37703(18) 0.6102(3) 0.0460(6) Uani 1 d . . .
C7 C 0.46904(16) 0.33931(19) 0.4481(3) 0.0459(6) Uani 1 d . . .
C8 C 0.40316(18) 0.2974(2) 0.4491(3) 0.0513(7) Uani 1 d . . .
C9 C 0.3414(2) 0.2445(3) 0.3121(4) 0.0787(10) Uani 1 d . . .
H9A H 0.3595 0.2257 0.2269 0.118 Uiso 1 calc R . .
H9B H 0.2958 0.2821 0.2580 0.118 Uiso 1 calc R . .
H9C H 0.3289 0.1913 0.3620 0.118 Uiso 1 calc R . .
C10 C 0.5816(2) 0.4264(2) 0.6898(4) 0.0643(8) Uani 1 d . . .
H10A H 0.5984 0.4440 0.6020 0.096 Uiso 1 calc R . .
H10B H 0.6203 0.3874 0.7730 0.096 Uiso 1 calc R . .
H10C H 0.5747 0.4802 0.7469 0.096 Uiso 1 calc R . .
C20 C 0.1382(2) 0.3364(2) 0.3886(4) 0.0623(8) Uani 1 d . . .
C21 C 0.1967(2) 0.3911(2) 0.3874(4) 0.0758(9) Uani 1 d . . .
H21A H 0.2476 0.3829 0.4705 0.091 Uiso 1 calc R . .
C22 C 0.1810(3) 0.4569(3) 0.2663(6) 0.0991(14) Uani 1 d . . .
H22A H 0.2208 0.4936 0.2635 0.119 Uiso 1 calc R . .
C23 C 0.1047(4) 0.4690(3) 0.1457(7) 0.1076(15) Uani 1 d . . .
H23A H 0.0928 0.5144 0.0614 0.129 Uiso 1 calc R . .
C24 C 0.0491(3) 0.4164(3) 0.1506(6) 0.0900(12) Uani 1 d . . .
H24A H -0.0021 0.4255 0.0701 0.108 Uiso 1 calc R . .
C25 C 0.0647(2) 0.3497(2) 0.2692(5) 0.0693(9) Uani 1 d . . .
H25A H 0.0245 0.3125 0.2689 0.083 Uiso 1 calc R . .
C30 C 0.3233(2) 0.1619(2) 0.8208(4) 0.0663(8) Uani 1 d . . .
C31 C 0.3973(2) 0.1580(2) 0.9409(5) 0.0683(8) Uani 1 d . . .
H31A H 0.4344 0.1980 0.9345 0.082 Uiso 1 calc R . .
C32 C 0.4180(3) 0.0961(3) 1.0713(6) 0.0841(10) Uani 1 d . . .
H32A H 0.4692 0.0945 1.1556 0.101 Uiso 1 calc R . .
C33 C 0.3643(3) 0.0361(3) 1.0797(6) 0.0997(14) Uani 1 d . . .
H33A H 0.3789 -0.0069 1.1687 0.120 Uiso 1 calc R . .
C34 C 0.2915(3) 0.0393(3) 0.9611(7) 0.1006(14) Uani 1 d . . .
H34A H 0.2548 -0.0013 0.9678 0.121 Uiso 1 calc R . .
C35 C 0.26883(14) 0.10278(17) 0.8255(3) 0.0875(11) Uani 1 d . . .
H35A H 0.2177 0.1044 0.7407 0.105 Uiso 1 calc R . .
O1 O 0.15294(14) 0.26738(17) 0.5055(3) 0.0910(8) Uani 1 d R . .
H11 H 0.2113 0.2532 0.5848 0.136 Uiso 0.50 d PR . .
H12 H 0.1210 0.2554 0.5841 0.136 Uiso 0.50 d PR . .
O2 O 0.29921(16) 0.2228(2) 0.6895(4) 0.1078(10) Uani 1 d . . .
H21 H 0.2613 0.2525 0.6583 0.162 Uiso 0.50 d PR . .
H22 H 0.3410 0.2454 0.6620 0.162 Uiso 0.50 d PR . .
N1 N 0.49250(16) 0.36510(18) 0.0467(3) 0.0563(6) Uani 1 d . . .
H1A H 0.4909 0.3724 -0.0586 0.084 Uiso 0.50 d PR . .
N2 N 0.55680(16) 0.31847(18) 0.1480(3) 0.0576(6) Uani 1 d . . .
H1B H 0.5805 0.2876 0.0996 0.086 Uiso 0.50 d PR . .
N3 N 0.46499(14) 0.35696(17) 0.6969(3) 0.0529(6) Uani 1 d . . .
H2A H 0.4709 0.3684 0.8018 0.079 Uiso 0.50 d PR . .
N4 N 0.40137(15) 0.30886(18) 0.6020(3) 0.0561(6) Uani 1 d . . .
H2B H 0.3707 0.2875 0.6374 0.084 Uiso 0.50 d PR . .

loop_
_atom_site_aniso_label
_atom_site_aniso_U_11
_atom_site_aniso_U_22
_atom_site_aniso_U_33
_atom_site_aniso_U_23
_atom_site_aniso_U_13
_atom_site_aniso_U_12
C1 0.0513(17) 0.0650(16) 0.0344(12) 0.0001(11) 0.0222(12) -0.0011(13)
C2 0.0427(15) 0.0625(14) 0.0321(11) 0.0021(12) 0.0189(10) -0.0007(12)
C3 0.0530(18) 0.0734(18) 0.0437(13) 0.0053(13) 0.0299(13) 0.0040(14)
C4 0.068(2) 0.110(3) 0.071(2) 0.0284(19) 0.0364(19) 0.032(2)
C5 0.058(2) 0.089(2) 0.0513(15) 0.0107(15) 0.0199(14) 0.0128(17)
C6 0.0503(17) 0.0586(14) 0.0332(11) 0.0039(11) 0.0214(11) 0.0045(13)
C7 0.0477(17) 0.0612(15) 0.0363(12) 0.0035(12) 0.0251(12) 0.0027(13)
C8 0.0486(17) 0.0694(17) 0.0416(13) -0.0024(12) 0.0245(12) -0.0023(13)
C9 0.065(2) 0.115(3) 0.0638(19) -0.0221(18) 0.0345(17) -0.020(2)
C10 0.060(2) 0.0788(19) 0.0524(14) -0.0049(15) 0.0222(14) -0.0076(16)
C20 0.073(2) 0.0634(15) 0.0641(15) 0.0000(14) 0.0424(16) -0.0027(15)
C21 0.062(2) 0.086(2) 0.081(2) 0.0011(17) 0.0314(17) -0.0051(17)
C22 0.093(3) 0.088(3) 0.128(4) 0.019(2) 0.058(3) -0.018(2)
C23 0.110(4) 0.080(3) 0.126(3) 0.032(2) 0.043(3) 0.004(2)
C24 0.081(3) 0.082(2) 0.097(3) 0.006(2) 0.027(2) 0.014(2)
C25 0.058(2) 0.0693(19) 0.087(2) -0.0108(16) 0.0363(17) -0.0034(15)
C30 0.069(2) 0.0738(18) 0.0712(19) 0.0139(15) 0.0440(17) 0.0080(16)
C31 0.077(2) 0.0608(17) 0.082(2) -0.0006(15) 0.0480(18) -0.0010(16)
C32 0.079(3) 0.074(2) 0.096(2) 0.0040(19) 0.033(2) 0.0063(19)
C33 0.120(4) 0.078(2) 0.107(3) 0.036(2) 0.053(3) 0.018(3)
C34 0.105(3) 0.080(2) 0.140(4) 0.022(2) 0.075(3) -0.009(2)
C35 0.067(2) 0.105(3) 0.097(3) 0.015(2) 0.041(2) -0.001(2)
O1 0.0682(16) 0.1209(19) 0.0918(16) 0.0319(15) 0.0414(13) -0.0076(14)
O2 0.0664(16) 0.150(2) 0.115(2) 0.0680(19) 0.0458(14) 0.0100(17)
N1 0.0632(17) 0.0776(15) 0.0366(11) 0.0016(10) 0.0294(11) 0.0024(12)
N2 0.0577(16) 0.0813(16) 0.0463(12) 0.0014(11) 0.0341(12) 0.0077(13)
N3 0.0578(16) 0.0736(14) 0.0345(10) 0.0020(10) 0.0265(11) 0.0042(12)
N4 0.0563(16) 0.0769(15) 0.0471(12) 0.0029(11) 0.0333(12) 0.0004(12)

loop_
_atom_type_symbol
_atom_type_description
_atom_type_scat_dispersion_real
_atom_type_scat_dispersion_imag
_atom_type_scat_source
C C 0.0033 0.0016 'International Tables Vol C Tables 4.2.6.8 and 6.1.1.4'
H H 0.0000 0.0000 'International Tables Vol C Tables 4.2.6.8 and 6.1.1.4'
N N 0.0061 0.0033 'International Tables Vol C Tables 4.2.6.8 and 6.1.1.4'
O O 0.0106 0.0060 'International Tables Vol C Tables 4.2.6.8 and 6.1.1.4'

loop_
_geom_angle_atom_site_label_1
_geom_angle_atom_site_label_2
_geom_angle_atom_site_label_3
_geom_angle
_geom_angle_site_symmetry_1
_geom_angle_site_symmetry_3
_geom_angle_publ_flag
N1 C1 C2 111.0(3) . . ?
N1 C1 C5 120.3(2) . . ?
C2 C1 C5 128.7(2) . . ?
C3 C2 C1 104.5(2) . . ?
C3 C2 C7 128.1(2) . . ?
C1 C2 C7 127.5(2) . . ?
N2 C3 C2 107.1(3) . . ?
N2 C3 C4 120.9(3) . . ?
C2 C3 C4 132.0(3) . . ?
C3 C4 H4A 109.5 . . ?
C3 C4 H4B 109.5 . . ?
H4A C4 H4B 109.5 . . ?
C3 C4 H4C 109.5 . . ?
H4A C4 H4C 109.5 . . ?
H4B C4 H4C 109.5 . . ?
C1 C5 H5A 109.5 . . ?
C1 C5 H5B 109.5 . . ?
H5A C5 H5B 109.5 . . ?
C1 C5 H5C 109.5 . . ?
H5A C5 H5C 109.5 . . ?
H5B C5 H5C 109.5 . . ?
N3 C6 C7 105.8(2) . . ?
N3 C6 C10 122.3(2) . . ?
C7 C6 C10 131.9(3) . . ?
C6 C7 C8 105.9(2) . . ?
C6 C7 C2 127.1(2) . . ?
C8 C7 C2 127.0(2) . . ?
N4 C8 C7 110.0(2) . . ?
N4 C8 C9 120.3(3) . . ?
C7 C8 C9 129.7(3) . . ?
C8 C9 H9A 109.5 . . ?
C8 C9 H9B 109.5 . . ?
H9A C9 H9B 109.5 . . ?
C8 C9 H9C 109.5 . . ?
H9A C9 H9C 109.5 . . ?
H9B C9 H9C 109.5 . . ?
C6 C10 H10A 109.5 . . ?
C6 C10 H10B 109.5 . . ?
H10A C10 H10B 109.5 . . ?
C6 C10 H10C 109.5 . . ?
H10A C10 H10C 109.5 . . ?
H10B C10 H10C 109.5 . . ?
C25 C20 O1 119.2(3) . . ?
C25 C20 C21 119.5(3) . . ?
O1 C20 C21 121.3(3) . . ?
C22 C21 C20 120.1(4) . . ?
C22 C21 H21A 119.9 . . ?
C20 C21 H21A 119.9 . . ?
C21 C22 C23 119.0(4) . . ?
C21 C22 H22A 120.5 . . ?
C23 C22 H22A 120.5 . . ?
C24 C23 C22 119.9(4) . . ?
C24 C23 H23A 120.1 . . ?
C22 C23 H23A 120.1 . . ?
C23 C24 C25 121.4(4) . . ?
C23 C24 H24A 119.3 . . ?
C25 C24 H24A 119.3 . . ?
C24 C25 C20 120.1(4) . . ?
C24 C25 H25A 119.9 . . ?
C20 C25 H25A 119.9 . . ?
C31 C30 O2 122.7(3) . . ?
C31 C30 C35 120.7(3) . . ?
O2 C30 C35 116.6(3) . . ?
C30 C31 C32 120.2(4) . . ?
C30 C31 H31A 119.9 . . ?
C32 C31 H31A 119.9 . . ?
C31 C32 C33 120.3(4) . . ?
C31 C32 H32A 119.8 . . ?
C33 C32 H32A 119.8 . . ?
C34 C33 C32 119.7(4) . . ?
C34 C33 H33A 120.1 . . ?
C32 C33 H33A 120.1 . . ?
C33 C34 C35 120.9(4) . . ?
C33 C34 H34A 119.6 . . ?
C35 C34 H34A 119.6 . . ?
C30 C35 C34 118.1(3) . . ?
C30 C35 H35A 120.9 . . ?
C34 C35 H35A 120.9 . . ?
C20 O1 H11 117.1 . . ?
C20 O1 H12 125.0 . . ?
H11 O1 H12 106.2 . . ?
C30 O2 H21 126.0 . . ?
C30 O2 H22 113.4 . . ?
H21 O2 H22 116.9 . . ?
C1 N1 N2 105.4(2) . . ?
C1 N1 H1A 144.3 . . ?
N2 N1 H1A 110.2 . . ?
C3 N2 N1 112.0(2) . . ?
C3 N2 H1B 125.6 . . ?
N1 N2 H1B 118.3 . . ?
N4 N3 C6 112.5(2) . . ?
N4 N3 H2A 114.8 . . ?
C6 N3 H2A 132.7 . . ?
C8 N4 N3 105.8(2) . . ?
C8 N4 H2B 128.7 . . ?
N3 N4 H2B 125.2 . . ?

loop_
_geom_bond_atom_site_label_1
_geom_bond_atom_site_label_2
_geom_bond_distance
_geom_bond_site_symmetry_2
_geom_bond_publ_flag
C1 N1 1.323(4) . ?
C1 C2 1.413(4) . ?
C1 C5 1.504(5) . ?
C2 C3 1.380(4) . ?
C2 C7 1.470(2) . ?
C3 N2 1.341(3) . ?
C3 C4 1.495(5) . ?
C4 H4A 0.9700 . ?
C4 H4B 0.9700 . ?
C4 H4C 0.9700 . ?
C5 H5A 0.9700 . ?
C5 H5B 0.9700 . ?
C5 H5C 0.9700 . ?
C6 N3 1.351(3) . ?
C6 C7 1.388(4) . ?
C6 C10 1.470(5) . ?
C7 C8 1.403(4) . ?
C8 N4 1.338(3) . ?
C8 C9 1.488(5) . ?
C9 H9A 0.9700 . ?
C9 H9B 0.9700 . ?
C9 H9C 0.9700 . ?
C10 H10A 0.9700 . ?
C10 H10B 0.9700 . ?
C10 H10C 0.9700 . ?
C20 C25 1.360(5) . ?
C20 O1 1.372(4) . ?
C20 C21 1.379(5) . ?
C21 C22 1.359(5) . ?
C21 H21A 0.9400 . ?
C22 C23 1.398(7) . ?
C22 H22A 0.9400 . ?
C23 C24 1.328(7) . ?
C23 H23A 0.9400 . ?
C24 C25 1.354(5) . ?
C24 H24A 0.9400 . ?
C25 H25A 0.9400 . ?
C30 C31 1.355(5) . ?
C30 O2 1.360(4) . ?
C30 C35 1.369(4) . ?
C31 C32 1.367(5) . ?
C31 H31A 0.9400 . ?
C32 C33 1.378(7) . ?
C32 H32A 0.9400 . ?
C33 C34 1.334(7) . ?
C33 H33A 0.9400 . ?
C34 C35 1.412(5) . ?
C34 H34A 0.9400 . ?
C35 H35A 0.9400 . ?
O1 H11 1.0538 . ?
O1 H12 1.0961 . ?
O2 H21 0.7892 . ?
O2 H22 0.9786 . ?
N1 N2 1.355(4) . ?
N1 H1A 0.8980 . ?
N2 H1B 0.8608 . ?
N3 N4 1.345(4) . ?
N3 H2A 0.8752 . ?
N4 H2B 0.8261 . ?

loop_
_geom_hbond_atom_site_label_D
_geom_hbond_atom_site_label_H
_geom_hbond_atom_site_label_A
_geom_hbond_distance_DH
_geom_hbond_distance_HA
_geom_hbond_distance_DA
_geom_hbond_angle_DHA
_geom_hbond_site_symmetry_A
O1 H11 O2 1.05 1.60 2.647(3) 173.4 .
O2 H21 O1 0.79 1.94 2.647(3) 148.8 .
O1 H12 N2 1.10 1.88 2.887(3) 150.4 4_455
N2 H1B O1 0.86 2.04 2.887(3) 169.0 4_554
O2 H22 N4 0.98 1.72 2.681(4) 166.1 .
N4 H2B O2 0.83 1.86 2.681(4) 169.9 .
N1 H1A N3 0.90 1.96 2.825(2) 162.2 1_554
N3 H2A N1 0.88 1.97 2.825(2) 166.9 1_556
